data_2200790
loop_
_publ_author_name
'Jonathan P. H. Charmant'
'Pablo Espinet'
'Katerina Soulantica'

_publ_section_title
;
 Square [Pd~4~(\m-CN)~4~(C~6~F~5~)~4~(PEt~3~)~4~]&#x00B7;2C~6~H~5~CH~3~
;
_journal_issue 10
_journal_name_full 'Acta Crystallographica Section E'
_journal_page_first m451
_journal_page_last m453
_journal_paper_doi 10.1107/S1600536801014994
_journal_volume 57
_journal_year 2001
_chemical_formula_iupac '[Pd4 (C N)4 (C6 F5)4 (C6 H15 P)4], 2C7 H8'
_chemical_formula_moiety 'C52 H60 F20 N4 P4 Pd4, 2C7 H8'
_chemical_formula_sum 'C66 H76 F20 N4 P4 Pd4'
_chemical_formula_weight 1854.79
_chemical_name_systematic
;
Palladium, tetrakis[\m-(cyano-C:N)]tetrakis(pentafluorophenyl)
tetrakis(triethylphosphine)tetra-, cyclo (9CI), ditoluene
;
_space_group_IT_number 14
_symmetry_cell_setting monoclinic
_symmetry_space_group_name_Hall '-P 2ybc'
_symmetry_space_group_name_H-M 'P 1 21/c 1'
_audit_creation_method SHELXL-97
_cell_angle_alpha 90.00
_cell_angle_beta 97.372(9)
_cell_angle_gamma 90.00
_cell_formula_units_Z 2
_cell_length_a 11.8845(10)
_cell_length_b 14.8554(18)
_cell_length_c 21.652(3)
_cell_measurement_reflns_used 441
_cell_measurement_temperature 173(2)
_cell_measurement_theta_max 25
_cell_measurement_theta_min 2
_cell_volume 3791.0(8)
_computing_cell_refinement SMART
_computing_data_collection 'SMART (Bruker, 1998)'
_computing_data_reduction 'SAINT (Bruker, 1998)'
_computing_molecular_graphics SHELXTL
_computing_publication_material SHELXTL
_computing_structure_refinement SHELXTL
_computing_structure_solution 'SHELXTL (Bruker, 1998)'
_diffrn_ambient_temperature 173(2)
_diffrn_measured_fraction_theta_full .998
_diffrn_measured_fraction_theta_max .998
_diffrn_measurement_device_type 'CCD area-detector'
_diffrn_measurement_method \w
_diffrn_radiation_monochromator graphite
_diffrn_radiation_source 'fine-focus sealed tube'
_diffrn_radiation_type MoK\a
_diffrn_radiation_wavelength .71073
_diffrn_reflns_av_R_equivalents .038
_diffrn_reflns_av_sigmaI/netI .034
_diffrn_reflns_limit_h_max 15
_diffrn_reflns_limit_h_min -15
_diffrn_reflns_limit_k_max 19
_diffrn_reflns_limit_k_min -19
_diffrn_reflns_limit_l_max 28
_diffrn_reflns_limit_l_min -27
_diffrn_reflns_number 38987
_diffrn_reflns_theta_full 27.5
_diffrn_reflns_theta_max 27.5
_diffrn_reflns_theta_min 1.67
_diffrn_standards_decay_% 0
_diffrn_standards_number 0
_exptl_absorpt_coefficient_mu 1.11
_exptl_absorpt_correction_T_max .801
_exptl_absorpt_correction_T_min .695
_exptl_absorpt_correction_type multi-scan
_exptl_absorpt_process_details '(SADABS; Sheldrick, 2001)'
_exptl_crystal_colour colourless
_exptl_crystal_density_diffrn 1.625
_exptl_crystal_density_method 'not measured'
_exptl_crystal_description block
_exptl_crystal_F_000 1848
_exptl_crystal_size_max .3
_exptl_crystal_size_mid .3
_exptl_crystal_size_min .3
_refine_diff_density_max 1.01
_refine_diff_density_min -.75
_refine_ls_extinction_method none
_refine_ls_goodness_of_fit_ref .97
_refine_ls_hydrogen_treatment constr
_refine_ls_matrix_type full
_refine_ls_number_parameters 449
_refine_ls_number_reflns 8699
_refine_ls_number_restraints 0
_refine_ls_restrained_S_all .97
_refine_ls_R_factor_all .039
_refine_ls_R_factor_gt .025
_refine_ls_shift/su_max .001
_refine_ls_shift/su_mean .000
_refine_ls_structure_factor_coef Fsqd
_refine_ls_weighting_details 'calc w = 1/[\s^2^(Fo^2^)+(0.0336P)^2^] where P = (Fo^2^+2Fc^2^)/3'
_refine_ls_weighting_scheme calc
_refine_ls_wR_factor_ref .061
_reflns_number_gt 6789
_reflns_number_total 8699
_reflns_threshold_expression I>2\s(I)
_cod_data_source_file ya6040.cif
_cod_data_source_block I
_cod_depositor_comments
;
The following automatic conversions were performed:
'_symmetry_cell_setting' value 'Monoclinic' changed to 'monoclinic'
according to '/home/saulius/struct/CIF-dictionaries/cif_core.dic'
dictionary named 'cif_core.dic' version 2.4.1 from 2010-06-29.

Automatic conversion script
Id: cif_fix_enum 1527 2010-12-29 10:47:43Z saulius 

The following automatic conversions were performed:

'_symmetry_cell_setting' value 'Monoclinic' changed to 'monoclinic'
according to /home/saulius/struct/CIF-dictionaries/cif_core.dic
dictionary named 'cif_core.dic' version 2.4.1 from 2010-06-29.

Automatic conversion script
Id: cif_fix_values 1715 2011-07-08 13:25:40Z adriana 
;
_cod_original_sg_symbol_H-M 'P 21/c'
_cod_database_code 2200790
_cod_database_fobs_code 2200790

loop_
_symmetry_equiv_pos_as_xyz
'x, y, z'
'-x, y+1/2, -z+1/2'
'-x, -y, -z'
'x, -y-1/2, z-1/2'

loop_
_atom_site_label
_atom_site_fract_x
_atom_site_fract_y
_atom_site_fract_z
_atom_site_U_iso_or_equiv
_atom_site_adp_type
_atom_site_calc_flag
_atom_site_refinement_flags
_atom_site_occupancy
_atom_site_disorder_assembly
_atom_site_disorder_group
_atom_site_type_symbol
Pd1 .549498(14) -.223794(11) .065058(8) .02383(5) Uani d . 1 . . Pd
Pd2 .246938(14) .025756(11) .083650(8) .02292(5) Uani d . 1 . . Pd
C1A .42579(17) -.12888(14) .06457(10) .0278(5) Uani d P .50 A 1 C
C2A .30701(18) .09898(14) .01589(10) .0301(5) Uani d P .50 . 1 C
N1A .35909(18) -.07465(14) .07015(10) .0285(5) Uani d P .50 A 1 N
N2A .64715(16) -.14097(13) .01756(10) .0237(4) Uani d P .50 . 1 N
N1B .42579(17) -.12888(14) .06457(10) .0278(5) Uani d P .50 A 2 N
N2B .30701(18) .09898(14) .01589(10) .0301(5) Uani d P .50 . 2 N
C1B .35909(18) -.07465(14) .07015(10) .0285(5) Uani d P .50 A 2 C
C2B .64715(16) -.14097(13) .01756(10) .0237(4) Uani d P .50 . 2 C
P1 .43375(6) -.31907(4) .10737(3) .03429(15) Uani d . 1 A . P
P2 .11997(5) .13484(4) .10126(3) .02513(13) Uani d . 1 . . P
C10 .67556(19) -.31656(15) .07088(11) .0270(5) Uani d . 1 A . C
C11 .7011(2) -.36491(16) .02030(12) .0339(6) Uani d . 1 . . C
F11 .63377(14) -.35788(11) -.03497(7) .0503(4) Uani d . 1 A . F
C12 .7944(2) -.42179(17) .02241(15) .0437(7) Uani d . 1 A . C
F12 .81750(15) -.46538(11) -.02906(9) .0643(5) Uani d . 1 . . F
C13 .8634(2) -.43295(17) .07789(17) .0479(8) Uani d . 1 . . C
F13 .95275(15) -.48974(12) .08120(11) .0752(6) Uani d . 1 A . F
C14 .8396(2) -.38786(17) .12962(14) .0416(7) Uani d . 1 A . C
F14 .90451(13) -.40133(11) .18475(9) .0600(5) Uani d . 1 . . F
C15 .7478(2) -.33019(16) .12516(12) .0327(5) Uani d . 1 . . C
F15 .72855(13) -.28742(10) .17839(7) .0439(4) Uani d . 1 A . F
C20 .19911(19) -.04493(15) .15670(11) .0265(5) Uani d . 1 . . C
C21 .2478(2) -.03018(15) .21721(12) .0325(5) Uani d . 1 . . C
F21 .32964(14) .03387(10) .22920(7) .0500(4) Uani d . 1 . . F
C22 .2184(2) -.07704(18) .26800(12) .0410(6) Uani d . 1 . . C
F22 .27015(18) -.05946(12) .32598(7) .0659(5) Uani d . 1 . . F
C23 .1357(2) -.14152(18) .25910(14) .0438(7) Uani d . 1 . . C
F23 .10380(17) -.18584(12) .30849(9) .0682(6) Uani d . 1 . . F
C24 .0861(2) -.16043(17) .19995(14) .0413(7) Uani d . 1 . . C
F24 .00538(15) -.22464(11) .19080(10) .0670(5) Uani d . 1 . . F
C25 .1193(2) -.11361(16) .15038(12) .0335(5) Uani d . 1 . . C
F25 .06995(14) -.13713(11) .09261(8) .0559(5) Uani d . 1 . . F
C30 .3051(2) -.33575(19) .04913(15) .0483(7) Uani d . 1 . . C
H30A .2551 -.3809 .0654 .058 Uiso calc R 1 A . H
H30B .2626 -.2784 .0437 .058 Uiso calc R 1 . . H
C31 .3336(3) -.3668(3) -.01369(16) .0711(10) Uani d . 1 A . C
H31A .3788 -.3205 -.0313 .107 Uiso calc R 1 . . H
H31B .2633 -.3770 -.0418 .107 Uiso calc R 1 . . H
H31C .3771 -.4230 -.0086 .107 Uiso calc R 1 . . H
C40 .4880(2) -.43085(17) .12880(13) .0400(6) Uani d . 1 . . C
H40A .5069 -.4610 .0906 .048 Uiso calc R 1 A . H
H40B .5597 -.4238 .1572 .048 Uiso calc R 1 . . H
C41 .4104(3) -.49317(19) .16005(14) .0493(7) Uani d . 1 A . C
H41A .3971 -.4676 .2002 .074 Uiso calc R 1 . . H
H41B .4464 -.5523 .1668 .074 Uiso calc R 1 . . H
H41C .3379 -.4996 .1333 .074 Uiso calc R 1 . . H
C50 .3752(2) -.27189(19) .17340(13) .0439(7) Uani d . 1 . . C
H50A .3308 -.2174 .1598 .053 Uiso calc R 1 A . H
H50B .3228 -.3161 .1885 .053 Uiso calc R 1 . . H
C51 .4655(3) -.2471(3) .22655(15) .0681(10) Uani d . 1 A . C
H51A .5133 -.2996 .2383 .102 Uiso calc R 1 . . H
H51B .4291 -.2273 .2624 .102 Uiso calc R 1 . . H
H51C .5124 -.1982 .2134 .102 Uiso calc R 1 . . H
C60 .1715(2) .20602(17) .16768(12) .0367(6) Uani d . 1 . . C
H60A .1131 .2519 .1732 .044 Uiso calc R 1 . . H
H60B .1821 .1685 .2057 .044 Uiso calc R 1 . . H
C61 .2820(2) .2532(2) .16072(14) .0523(8) Uani d . 1 . . C
H61A .3391 .2086 .1528 .078 Uiso calc R 1 . . H
H61B .3082 .2862 .1991 .078 Uiso calc R 1 . . H
H61C .2701 .2955 .1257 .078 Uiso calc R 1 . . H
C70 -.01827(19) .09583(17) .11888(12) .0334(6) Uani d . 1 . . C
H70A -.0064 .0541 .1548 .040 Uiso calc R 1 . . H
H70B -.0616 .1482 .1314 .040 Uiso calc R 1 . . H
C71 -.0887(2) .0482(2) .06484(14) .0458(7) Uani d . 1 . . C
H71A -.1108 .0914 .0313 .069 Uiso calc R 1 . . H
H71B -.1569 .0226 .0791 .069 Uiso calc R 1 . . H
H71C -.0437 -.0002 .0494 .069 Uiso calc R 1 . . H
C80 .0884(2) .21135(16) .03553(11) .0304(5) Uani d . 1 . . C
H80A .1598 .2414 .0280 .036 Uiso calc R 1 . . H
H80B .0617 .1753 -.0020 .036 Uiso calc R 1 . . H
C81 .0001(2) .28380(19) .04288(15) .0484(7) Uani d . 1 . . C
H81A -.0718 .2552 .0494 .073 Uiso calc R 1 . . H
H81B -.0114 .3209 .0052 .073 Uiso calc R 1 . . H
H81C .0266 .3218 .0788 .073 Uiso calc R 1 . . H
C90 .4079(3) -.4081(3) .38117(18) .0876(13) Uani d . 1 . . C
H90A .4827 -.4230 .3695 .131 Uiso calc R 1 . . H
H90B .3997 -.4356 .4215 .131 Uiso calc R 1 . . H
H90C .4005 -.3426 .3842 .131 Uiso calc R 1 . . H
C91 .3177(3) -.4434(2) .33287(14) .0549(8) Uani d . 1 . . C
C92 .2981(3) -.5363(2) .32470(16) .0613(9) Uani d . 1 . . C
H92 .3435 -.5781 .3501 .074 Uiso calc R 1 . . H
C93 .2134(3) -.5675(2) .27999(17) .0627(9) Uani d . 1 . . C
H93 .2006 -.6304 .2754 .075 Uiso calc R 1 . . H
C94 .1490(3) -.5096(3) .24281(17) .0616(9) Uani d . 1 . . C
H94 .0912 -.5316 .2121 .074 Uiso calc R 1 . . H
C95 .1669(2) -.4188(2) .24934(16) .0564(9) Uani d . 1 . . C
H95 .1221 -.3782 .2227 .068 Uiso calc R 1 . . H
C96 .2488(2) -.3858(2) .29394(14) .0458(7) Uani d . 1 . . C
H96 .2587 -.3226 .2983 .055 Uiso calc R 1 . . H

loop_
_atom_site_aniso_label
_atom_site_aniso_U_11
_atom_site_aniso_U_22
_atom_site_aniso_U_33
_atom_site_aniso_U_12
_atom_site_aniso_U_13
_atom_site_aniso_U_23
Pd1 .02402(9) .02250(9) .02620(10) .00150(7) .00799(7) .00186(7)
Pd2 .02295(9) .02252(9) .02429(9) .00100(7) .00689(7) .00197(7)
C1A .0278(11) .0279(11) .0294(12) .0017(9) .0100(9) .0047(9)
C2A .0283(11) .0280(11) .0346(13) .0062(9) .0066(10) -.0009(9)
N1A .0290(11) .0279(11) .0300(12) .0000(9) .0087(9) .0046(9)
N2A .0238(10) .0212(10) .0278(11) .0031(8) .0095(9) .0033(8)
N1B .0278(11) .0279(11) .0294(12) .0017(9) .0100(9) .0047(9)
N2B .0283(11) .0280(11) .0346(13) .0062(9) .0066(10) -.0009(9)
C1B .0290(11) .0279(11) .0300(12) .0000(9) .0087(9) .0046(9)
C2B .0238(10) .0212(10) .0278(11) .0031(8) .0095(9) .0033(8)
P1 .0366(4) .0275(3) .0418(4) -.0042(3) .0166(3) .0006(3)
P2 .0246(3) .0265(3) .0250(3) .0023(2) .0061(2) -.0008(2)
C10 .0253(11) .0222(11) .0351(14) .0018(9) .0103(10) .0034(10)
C11 .0341(13) .0290(12) .0404(15) -.0015(11) .0120(11) .0008(11)
F11 .0627(11) .0529(10) .0370(9) .0052(8) .0127(8) -.0090(8)
C12 .0445(16) .0264(13) .066(2) -.0002(12) .0304(15) -.0070(13)
F12 .0674(12) .0477(10) .0863(14) .0028(9) .0421(11) -.0236(9)
C13 .0290(14) .0266(13) .090(3) .0077(11) .0159(15) .0056(15)
F13 .0442(10) .0461(10) .137(2) .0238(8) .0192(11) .0014(11)
C14 .0303(13) .0305(13) .062(2) .0022(11) -.0009(13) .0094(13)
F14 .0413(9) .0504(10) .0821(14) .0071(8) -.0166(9) .0142(9)
C15 .0308(13) .0259(12) .0423(15) .0007(10) .0084(11) .0021(11)
F15 .0476(9) .0447(9) .0375(9) .0047(7) -.0012(7) .0000(7)
C20 .0255(11) .0261(11) .0289(13) .0026(9) .0081(10) .0032(9)
C21 .0397(14) .0268(12) .0309(13) .0006(11) .0046(11) .0019(10)
F21 .0630(10) .0422(9) .0400(9) -.0174(8) -.0122(8) .0039(7)
C22 .0627(18) .0351(14) .0265(14) .0111(14) .0103(12) .0041(11)
F22 .1157(16) .0535(11) .0264(9) .0065(11) .0016(9) .0049(8)
C23 .0562(17) .0358(14) .0450(17) .0119(13) .0282(14) .0183(12)
F23 .0927(14) .0564(11) .0648(12) .0111(10) .0455(11) .0326(9)
C24 .0339(14) .0294(13) .063(2) -.0027(11) .0155(13) .0124(13)
F24 .0523(10) .0486(10) .1005(16) -.0206(9) .0109(10) .0240(10)
C25 .0316(13) .0307(13) .0378(15) -.0011(11) .0032(11) .0020(11)
F25 .0646(11) .0455(9) .0519(11) -.0229(8) -.0149(8) .0033(8)
C30 .0361(15) .0385(15) .070(2) -.0060(12) .0064(14) .0045(14)
C31 .074(2) .083(3) .052(2) -.025(2) -.0048(18) -.0018(19)
C40 .0383(14) .0344(14) .0486(17) -.0001(12) .0102(12) .0152(12)
C41 .0579(19) .0395(15) .0518(19) -.0122(14) .0124(15) .0121(13)
C50 .0460(16) .0426(15) .0463(17) .0001(13) .0183(13) .0061(13)
C51 .054(2) .115(3) .0368(18) -.021(2) .0110(15) -.0038(18)
C60 .0423(15) .0371(14) .0304(14) .0065(12) .0037(11) -.0075(11)
C61 .0505(18) .0564(18) .0478(18) -.0141(15) -.0014(14) -.0162(14)
C70 .0282(12) .0355(13) .0397(15) .0041(10) .0167(11) .0028(11)
C71 .0324(14) .0542(17) .0530(18) -.0110(13) .0141(13) -.0049(14)
C80 .0288(12) .0313(13) .0317(13) .0041(10) .0060(10) .0069(10)
C81 .0459(16) .0442(16) .0571(19) .0184(13) .0137(14) .0152(14)
C90 .070(2) .134(4) .057(2) .002(3) .002(2) .004(2)
C91 .0488(18) .082(2) .0376(17) .0106(17) .0179(14) .0087(16)
C92 .072(2) .065(2) .050(2) .0305(18) .0223(18) .0268(17)
C93 .077(2) .0516(19) .065(2) .0111(18) .030(2) .0057(17)
C94 .0497(19) .077(2) .062(2) .0007(18) .0185(17) .0057(18)
C95 .0393(16) .066(2) .068(2) .0114(15) .0213(16) .0264(17)
C96 .0369(15) .0482(16) .0570(19) .0057(13) .0234(14) .0107(14)

loop_
_atom_type_symbol
_atom_type_description
_atom_type_scat_dispersion_real
_atom_type_scat_dispersion_imag
_atom_type_scat_source
C C .0033 .0016 'International Tables Vol C Tables 4.2.6.8 and 6.1.1.4'
H H .0000 .0000 'International Tables Vol C Tables 4.2.6.8 and 6.1.1.4'
N N .0061 .0033 'International Tables Vol C Tables 4.2.6.8 and 6.1.1.4'
F F .0171 .0103 'International Tables Vol C Tables 4.2.6.8 and 6.1.1.4'
P P .1023 .0942 'International Tables Vol C Tables 4.2.6.8 and 6.1.1.4'
Pd Pd -.9988 1.0072 'International Tables Vol C Tables 4.2.6.8 and 6.1.1.4'

loop_
_geom_angle_atom_site_label_1
_geom_angle_atom_site_label_2
_geom_angle_atom_site_label_3
_geom_angle_site_symmetry_1
_geom_angle
_geom_angle_publ_flag
C1A Pd1 N2A . 92.09(8) yes
C1A Pd1 P1 . 87.65(6) yes
N2A Pd1 P1 . 174.08(6) yes
C10 Pd1 C1A . 176.64(9) yes
C10 Pd1 N2A . 88.73(8) yes
C10 Pd1 P1 . 91.87(6) yes
C2A Pd2 N1A . 89.51(8) yes
C2A Pd2 P2 . 92.39(6) yes
C2A Pd2 C20 . 175.01(9) yes
N1A Pd2 P2 . 178.10(6) yes
C20 Pd2 N1A . 89.25(8) yes
C20 Pd2 P2 . 88.85(6) yes
N1A C1A Pd1 . 173.6(2) yes
N2A C2A Pd2 3_655 171.7(2) yes
C1A N1A Pd2 . 176.7(2) yes
C2A N2A Pd1 3_655 170.9(2) yes
C50 P1 C40 . 108.15(13) no
C50 P1 C30 . 102.73(13) no
C40 P1 C30 . 106.47(13) no
C50 P1 Pd1 . 113.28(9) no
C40 P1 Pd1 . 117.56(8) no
C30 P1 Pd1 . 107.38(10) no
C80 P2 C60 . 105.57(12) no
C80 P2 C70 . 105.09(11) no
C60 P2 C70 . 103.80(12) no
C80 P2 Pd2 . 112.77(8) no
C60 P2 Pd2 . 112.41(9) no
C70 P2 Pd2 . 116.20(8) no
C11 C10 C15 . 115.1(2) no
C11 C10 Pd1 . 122.84(18) no
C15 C10 Pd1 . 121.82(17) no
F11 C11 C10 . 119.8(2) no
F11 C11 C12 . 117.0(2) no
C10 C11 C12 . 123.2(3) no
F12 C12 C13 . 120.2(2) no
F12 C12 C11 . 120.8(3) no
C13 C12 C11 . 119.1(3) no
F13 C13 C14 . 120.5(3) no
F13 C13 C12 . 119.9(3) no
C14 C13 C12 . 119.6(2) no
F14 C14 C13 . 119.8(2) no
F14 C14 C15 . 120.7(3) no
C13 C14 C15 . 119.5(3) no
F15 C15 C10 . 120.0(2) no
F15 C15 C14 . 116.6(2) no
C10 C15 C14 . 123.4(2) no
C21 C20 C25 . 114.1(2) no
C21 C20 Pd2 . 121.99(17) no
C25 C20 Pd2 . 123.86(18) no
F21 C21 C20 . 119.6(2) no
F21 C21 C22 . 116.6(2) no
C20 C21 C22 . 123.8(2) no
F22 C22 C23 . 120.0(2) no
F22 C22 C21 . 120.6(3) no
C23 C22 C21 . 119.4(3) no
F23 C23 C22 . 119.9(3) no
F23 C23 C24 . 120.7(3) no
C22 C23 C24 . 119.4(2) no
F24 C24 C23 . 119.7(2) no
F24 C24 C25 . 120.8(3) no
C23 C24 C25 . 119.6(2) no
F25 C25 C24 . 117.1(2) no
F25 C25 C20 . 119.3(2) no
C24 C25 C20 . 123.7(2) no
C31 C30 P1 . 112.8(2) no
C41 C40 P1 . 116.88(19) no
C51 C50 P1 . 112.8(2) no
C61 C60 P2 . 113.42(19) no
C71 C70 P2 . 114.02(17) no
C81 C80 P2 . 115.71(18) no
C96 C91 C92 . 116.9(3) no
C96 C91 C90 . 121.5(3) no
C92 C91 C90 . 121.7(3) no
C93 C92 C91 . 120.7(3) no
C94 C93 C92 . 120.7(3) no
C93 C94 C95 . 119.9(4) no
C94 C95 C96 . 120.8(3) no
C95 C96 C91 . 121.1(3) no

loop_
_geom_bond_atom_site_label_1
_geom_bond_atom_site_label_2
_geom_bond_site_symmetry_2
_geom_bond_distance
_geom_bond_publ_flag
Pd1 C1A . 2.036(2) yes
Pd1 N2A . 2.0554(19) yes
Pd1 P1 . 2.2490(7) yes
Pd1 C10 . 2.028(2) yes
Pd2 C2A . 2.028(2) yes
Pd2 N1A . 2.046(2) yes
Pd2 P2 . 2.2795(6) yes
Pd2 C20 . 2.039(2) yes
C1A N1A . 1.147(3) yes
C2A N2A 3_655 1.145(3) yes
N2A C2A 3_655 1.145(3) no
P1 C50 . 1.809(3) no
P1 C40 . 1.820(3) no
P1 C30 . 1.870(3) no
P2 C80 . 1.822(2) no
P2 C60 . 1.826(3) no
P2 C70 . 1.828(2) no
C10 C11 . 1.376(3) no
C10 C15 . 1.379(3) no
C11 F11 . 1.356(3) no
C11 C12 . 1.390(3) no
C12 F12 . 1.347(3) no
C12 C13 . 1.375(4) no
C13 F13 . 1.351(3) no
C13 C14 . 1.366(4) no
C14 F14 . 1.350(3) no
C14 C15 . 1.381(3) no
C15 F15 . 1.361(3) no
C20 C21 . 1.380(3) no
C20 C25 . 1.388(3) no
C21 F21 . 1.361(3) no
C21 C22 . 1.384(3) no
C22 F22 . 1.351(3) no
C22 C23 . 1.368(4) no
C23 F23 . 1.351(3) no
C23 C24 . 1.368(4) no
C24 F24 . 1.350(3) no
C24 C25 . 1.378(4) no
C25 F25 . 1.357(3) no
C30 C31 . 1.515(4) no
C40 C41 . 1.525(3) no
C50 C51 . 1.514(4) no
C60 C61 . 1.513(4) no
C70 C71 . 1.523(4) no
C80 C81 . 1.526(3) no
C90 C91 . 1.493(5) no
C91 C96 . 1.391(4) no
C91 C92 . 1.407(5) no
C92 C93 . 1.384(5) no
C93 C94 . 1.348(5) no
C94 C95 . 1.369(5) no
C95 C96 . 1.371(4) no

loop_
_geom_torsion_atom_site_label_1
_geom_torsion_atom_site_label_2
_geom_torsion_atom_site_label_3
_geom_torsion_atom_site_label_4
_geom_torsion
_geom_torsion_publ_flag
C10 Pd1 P1 C50 127.35(13) no
C1A Pd1 P1 C50 -49.32(12) no
C10 Pd1 P1 C40 -.03(13) no
C1A Pd1 P1 C40 -176.70(13) no
C10 Pd1 P1 C30 -119.93(12) no
C1A Pd1 P1 C30 63.40(12) no
C2A Pd2 P2 C80 21.14(11) no
C20 Pd2 P2 C80 -163.69(11) no
C2A Pd2 P2 C60 -98.07(11) no
C20 Pd2 P2 C60 77.10(12) no
C2A Pd2 P2 C70 142.56(11) no
C20 Pd2 P2 C70 -42.27(12) no
N2A Pd1 C10 C11 -71.23(19) no
P1 Pd1 C10 C11 102.87(19) no
N2A Pd1 C10 C15 103.36(19) no
P1 Pd1 C10 C15 -82.53(18) no
C15 C10 C11 F11 178.5(2) no
Pd1 C10 C11 F11 -6.6(3) no
C15 C10 C11 C12 -1.7(3) no
Pd1 C10 C11 C12 173.22(18) no
F11 C11 C12 F12 1.9(3) no
C10 C11 C12 F12 -177.9(2) no
F11 C11 C12 C13 -178.3(2) no
C10 C11 C12 C13 1.9(4) no
F12 C12 C13 F13 -1.9(4) no
C11 C12 C13 F13 178.3(2) no
F12 C12 C13 C14 179.5(2) no
C11 C12 C13 C14 -.3(4) no
F13 C13 C14 F14 -1.2(4) no
C12 C13 C14 F14 177.4(2) no
F13 C13 C14 C15 -179.9(2) no
C12 C13 C14 C15 -1.4(4) no
C11 C10 C15 F15 -178.3(2) no
Pd1 C10 C15 F15 6.7(3) no
C11 C10 C15 C14 -.1(3) no
Pd1 C10 C15 C14 -175.05(18) no
F14 C14 C15 F15 1.2(3) no
C13 C14 C15 F15 179.9(2) no
F14 C14 C15 C10 -177.2(2) no
C13 C14 C15 C10 1.6(4) no
N1A Pd2 C20 C21 93.8(2) no
P2 Pd2 C20 C21 -86.29(19) no
N1A Pd2 C20 C25 -83.6(2) no
P2 Pd2 C20 C25 96.32(19) no
C25 C20 C21 F21 178.2(2) no
Pd2 C20 C21 F21 .6(3) no
C25 C20 C21 C22 -1.9(3) no
Pd2 C20 C21 C22 -179.56(19) no
F21 C21 C22 F22 -.6(4) no
C20 C21 C22 F22 179.6(2) no
F21 C21 C22 C23 179.2(2) no
C20 C21 C22 C23 -.6(4) no
F22 C22 C23 F23 1.8(4) no
C21 C22 C23 F23 -178.0(2) no
F22 C22 C23 C24 -178.2(2) no
C21 C22 C23 C24 2.0(4) no
F23 C23 C24 F24 -.7(4) no
C22 C23 C24 F24 179.3(2) no
F23 C23 C24 C25 179.3(2) no
C22 C23 C24 C25 -.7(4) no
F24 C24 C25 F25 -2.1(4) no
C23 C24 C25 F25 177.9(2) no
F24 C24 C25 C20 177.9(2) no
C23 C24 C25 C20 -2.1(4) no
C21 C20 C25 F25 -176.7(2) no
Pd2 C20 C25 F25 .9(3) no
C21 C20 C25 C24 3.3(4) no
Pd2 C20 C25 C24 -179.14(19) no
C50 P1 C30 C31 174.4(2) no
C40 P1 C30 C31 -72.1(3) no
Pd1 P1 C30 C31 54.7(2) no
C50 P1 C40 C41 47.6(3) no
C30 P1 C40 C41 -62.2(3) no
Pd1 P1 C40 C41 177.38(18) no
C40 P1 C50 C51 71.0(3) no
C30 P1 C50 C51 -176.7(2) no
Pd1 P1 C50 C51 -61.2(2) no
C80 P2 C60 C61 -64.6(2) no
C70 P2 C60 C61 -174.9(2) no
Pd2 P2 C60 C61 58.7(2) no
C80 P2 C70 C71 59.0(2) no
C60 P2 C70 C71 169.67(19) no
Pd2 P2 C70 C71 -66.4(2) no
C60 P2 C80 C81 -59.4(2) no
C70 P2 C80 C81 49.9(2) no
Pd2 P2 C80 C81 177.46(17) no
C96 C91 C92 C93 -.3(4) no
C90 C91 C92 C93 179.4(3) no
C91 C92 C93 C94 .9(5) no
C92 C93 C94 C95 -.2(5) no
C93 C94 C95 C96 -.9(5) no
C94 C95 C96 C91 1.5(4) no
C92 C91 C96 C95 -.8(4) no
C90 C91 C96 C95 179.4(3) no
